data_7211123
loop_
_publ_author_name
'Munn, Alexis S.'
'Clarkson, Guy J.'
'Millange, Franck'
'Dumont, Yves'
'Walton, Richard I.'

_publ_section_title
;
 M(ii) (M = Mn, Co, Ni) variants of the MIL-53-type structure with
 pyridine-N-oxide as a co-ligand
;
_journal_issue 45
_journal_name_full CrystEngComm
_journal_page_first 9679
_journal_paper_doi 10.1039/c3ce41268g
_journal_volume 15
_journal_year 2013
_chemical_formula_moiety 'C13 H9 Co0.84 Mn0.16 N O5'
_chemical_formula_sum 'C13 H9 Co0.84 Mn0.16 N O5'
_chemical_formula_weight 317.50
_chemical_name_systematic
;
 ?
;
_space_group_crystal_system orthorhombic
_space_group_IT_number 74
_space_group_name_Hall '-I 2b 2'
_space_group_name_H-M_alt 'I m m a'
_symmetry_space_group_name_Hall '-I 2b 2'
_symmetry_space_group_name_H-M 'I m m a'
_atom_sites_solution_hydrogens geom
_atom_sites_solution_primary direct
_audit_creation_date 2013-06-06
_audit_creation_method
;
  Olex2 1.2
  (compiled 2013.04.25 svn.r2679, GUI svn.r4466)
;
_cell_angle_alpha 90
_cell_angle_beta 90
_cell_angle_gamma 90
_cell_formula_units_Z 4
_cell_length_a 19.2638(11)
_cell_length_b 7.1952(5)
_cell_length_c 9.2847(7)
_cell_measurement_reflns_used 1056
_cell_measurement_temperature 296
_cell_measurement_theta_max 30.2777
_cell_measurement_theta_min 3.0161
_cell_volume 1286.92(15)
_computing_cell_refinement
;
CrysAlisPro, Agilent Technologies,
Version 1.171.36.21 (release 14-08-2012 CrysAlis171 .NET)
(compiled Sep 14 2012,17:21:16)
;
_computing_data_collection
;
CrysAlisPro, Agilent Technologies,
Version 1.171.36.21 (release 14-08-2012 CrysAlis171 .NET)
(compiled Sep 14 2012,17:21:16)
;
_computing_data_reduction
;
CrysAlisPro, Agilent Technologies,
Version 1.171.36.21 (release 14-08-2012 CrysAlis171 .NET)
(compiled Sep 14 2012,17:21:16)
;
_computing_molecular_graphics
;
O. V. Dolomanov, L. J. Bourhis, R. J. Gildea, J. A. K. Howard and H. Puschmann,
OLEX2: a complete structure solution, refinement and analysis program.
J. Appl. Cryst. (2009). 42, 339-341.
;
_computing_publication_material
;
O. V. Dolomanov, L. J. Bourhis, R. J. Gildea, J. A. K. Howard and H. Puschmann,
OLEX2: a complete structure solution, refinement and analysis program.
J. Appl. Cryst. (2009). 42, 339-341.
;
_computing_structure_refinement
;
SHELXL, G.M. Sheldrick, Acta Cryst.
(2008). A64, 112-122
;
_computing_structure_solution
;
XS, G.M. Sheldrick, Acta Cryst.
(2008). A64, 112-122
;
_diffrn_ambient_temperature 296
_diffrn_detector_area_resol_mean 10.2833
_diffrn_measured_fraction_theta_full 0.9978
_diffrn_measured_fraction_theta_max 0.9783
_diffrn_measurement_details
;
  1 omega   36.00   94.00   1.0000  120.0000
omega____ theta____ kappa____ phi______ frames
    -       14.1593  178.0000  120.0000 58

  2 omega  -89.00   13.00   1.0000  120.0000
omega____ theta____ kappa____ phi______ frames
    -      -15.0968  -57.0000 -120.0000 102

  3 omega   -3.00   26.00   1.0000  120.0000
omega____ theta____ kappa____ phi______ frames
    -      -15.0968  -99.0000    0.0000 29
;
_diffrn_measurement_device_type 'Xcalibur, Ruby, Gemini'
_diffrn_measurement_method '\w scans'
_diffrn_orient_matrix_UB_11 -0.0299154000
_diffrn_orient_matrix_UB_12 -0.0406571000
_diffrn_orient_matrix_UB_13 0.0234653000
_diffrn_orient_matrix_UB_21 0.0202717000
_diffrn_orient_matrix_UB_22 -0.0433986000
_diffrn_orient_matrix_UB_23 0.0602949000
_diffrn_orient_matrix_UB_31 -0.0070225000
_diffrn_orient_matrix_UB_32 0.0479634000
_diffrn_orient_matrix_UB_33 0.0743948000
_diffrn_radiation_monochromator graphite
_diffrn_radiation_type 'Mo K\a'
_diffrn_radiation_wavelength 0.7107
_diffrn_reflns_av_R_equivalents 0.0553
_diffrn_reflns_av_unetI/netI 0.0614
_diffrn_reflns_Laue_measured_fraction_full 0.995
_diffrn_reflns_Laue_measured_fraction_max 0.910
_diffrn_reflns_limit_h_max 27
_diffrn_reflns_limit_h_min -24
_diffrn_reflns_limit_k_max 10
_diffrn_reflns_limit_k_min -10
_diffrn_reflns_limit_l_max 13
_diffrn_reflns_limit_l_min -7
_diffrn_reflns_number 3231
_diffrn_reflns_point_group_measured_fraction_full 0.995
_diffrn_reflns_point_group_measured_fraction_max 0.910
_diffrn_reflns_theta_full 25.242
_diffrn_reflns_theta_max 30.345
_diffrn_reflns_theta_min 3.582
_diffrn_source 'Enhance (Mo) X-ray Source'
_exptl_absorpt_coefficient_mu 1.302
_exptl_absorpt_correction_T_max 1.00000
_exptl_absorpt_correction_T_min 0.86617
_exptl_absorpt_correction_type multi-scan
_exptl_absorpt_process_details
;
CrysAlisPro, Agilent Technologies,
Version 1.171.36.21 (release 14-08-2012 CrysAlis171 .NET)
(compiled Sep 14 2012,17:21:16)
Empirical absorption correction using spherical harmonics,
 implemented in SCALE3 ABSPACK scaling algorithm.
;
_exptl_crystal_colour pink
_exptl_crystal_colour_lustre clear
_exptl_crystal_colour_modifier pinkish
_exptl_crystal_density_diffrn 1.639
_exptl_crystal_description block
_exptl_crystal_F_000 643
_exptl_crystal_size_max 0.12
_exptl_crystal_size_mid 0.06
_exptl_crystal_size_min 0.04
_refine_diff_density_max 0.951
_refine_diff_density_min -0.587
_refine_diff_density_rms 0.096
_refine_ls_extinction_method none
_refine_ls_goodness_of_fit_ref 1.083
_refine_ls_hydrogen_treatment constr
_refine_ls_matrix_type full
_refine_ls_number_parameters 59
_refine_ls_number_reflns 973
_refine_ls_number_restraints 0
_refine_ls_restrained_S_all 1.083
_refine_ls_R_factor_all 0.0865
_refine_ls_R_factor_gt 0.0568
_refine_ls_shift/su_max 0.000
_refine_ls_shift/su_mean 0.000
_refine_ls_structure_factor_coef Fsqd
_refine_ls_weighting_details
;
 w=1/[\s^2^(Fo^2^)+(0.0407P)^2^+4.1840P]
 where P=(Fo^2^+2Fc^2^)/3
;
_refine_ls_weighting_scheme calc
_refine_ls_wR_factor_gt 0.1106
_refine_ls_wR_factor_ref 0.1213
_reflns_Friedel_coverage 0.000
_reflns_number_gt 755
_reflns_number_total 973
_reflns_threshold_expression 'I > 2\s(I)'
_cod_data_source_file c3ce41268g.txt
_cod_data_source_block am29
_cod_database_code 7211123
_chemical_oxdiff_formula 'C20 H20 N2 O2 Co'
_reflns_odcompleteness_completeness 99.78
_reflns_odcompleteness_iscentric 1
_reflns_odcompleteness_theta 28.02
_olex2_refinement_description
;
1. Fixed Uiso
 At 1.2 times of:
  All C(H) groups
2. Shared sites
{Co1, Mn1}
3. Uiso/Uaniso restraints and constraints
Uanis(Co1) = Uanis(Mn1)
Uvol(C3) \\sim Uvol(C4): with sigma of 0.1
4. Others
 Fixed Sof: Co1(0.21) Mn1(0.04)
5.a Aromatic/amide H refined with riding coordinates:
 C4(H4), C7(H7), C8(H8), C9(H9)
;
_shelx_space_group_comment
;
The symmetry employed for this shelxl refinement is uniquely defined
by the following loop, which should always be used as a source of
symmetry information in preference to the above space-group names.
They are only intended as comments.
;
_shelxl_version_number 2013-2

loop_
_space_group_symop_operation_xyz
'x, y, z'
'-x, -y+1/2, z'
'x, -y, -z'
'-x, y+1/2, -z'
'x+1/2, y+1/2, z+1/2'
'-x+1/2, -y+1, z+1/2'
'x+1/2, -y+1/2, -z+1/2'
'-x+1/2, y+1, -z+1/2'
'-x, -y, -z'
'x, y-1/2, -z'
'-x, y, z'
'x, -y-1/2, z'
'-x+1/2, -y+1/2, -z+1/2'
'x+1/2, y, -z+1/2'
'-x+1/2, y+1/2, z+1/2'
'x+1/2, -y, z+1/2'

loop_
_atom_site_label
_atom_site_type_symbol
_atom_site_fract_x
_atom_site_fract_y
_atom_site_fract_z
_atom_site_U_iso_or_equiv
_atom_site_adp_type
_atom_site_occupancy
_atom_site_site_symmetry_order
_atom_site_calc_flag
_atom_site_refinement_flags_posn
_atom_site_refinement_flags_adp
_atom_site_refinement_flags_occupancy
Co1 Co 0.5000 0.5000 0.5000 0.0196(3) Uani 0.84 4 d S T P
Mn1 Mn 0.5000 0.5000 0.5000 0.0196(3) Uani 0.16 4 d S T P
O1 O 0.57900(11) 0.5953(3) 0.6332(3) 0.0363(6) Uani 1 1 d . . .
C2 C 0.6068(2) 0.7500 0.6504(5) 0.0272(10) Uani 1 2 d S T P
C3 C 0.6812(2) 0.7500 0.7030(5) 0.0286(11) Uani 1 2 d S T P
C4 C 0.7160(2) 0.5884(6) 0.7260(6) 0.0661(15) Uani 1 1 d . . .
H4 H 0.6937 0.4758 0.7091 0.079 Uiso 1 1 calc R U .
O5 O 0.5000 0.7500 0.3829(5) 0.0335(12) Uani 1 4 d S T P
N6 N 0.5000 0.7500 0.2421(7) 0.0393(15) Uani 1 4 d S T P
C7 C 0.4397(4) 0.7500 0.1703(7) 0.0611(18) Uani 1 2 d S T P
H7 H 0.3981 0.7500 0.2211 0.073 Uiso 1 2 calc R U P
C8 C 0.4388(4) 0.7500 0.0245(8) 0.074(2) Uani 1 2 d S T P
H8 H 0.3968 0.7500 -0.0247 0.088 Uiso 1 2 calc R U P
C9 C 0.5000 0.7500 -0.0497(11) 0.073(3) Uani 1 4 d S T P
H9 H 0.5000 0.7500 -0.1499 0.088 Uiso 1 4 calc R U P

loop_
_atom_site_aniso_label
_atom_site_aniso_U_11
_atom_site_aniso_U_22
_atom_site_aniso_U_33
_atom_site_aniso_U_23
_atom_site_aniso_U_13
_atom_site_aniso_U_12
Co1 0.0108(4) 0.0255(4) 0.0223(4) -0.0007(4) 0.000 0.000
Mn1 0.0108(4) 0.0255(4) 0.0223(4) -0.0007(4) 0.000 0.000
O1 0.0243(11) 0.0381(14) 0.0466(15) 0.0011(13) -0.0154(11) -0.0038(11)
C2 0.018(2) 0.039(3) 0.024(2) 0.000 -0.0050(19) 0.000
C3 0.019(2) 0.037(3) 0.030(3) 0.000 -0.012(2) 0.000
C4 0.030(2) 0.034(2) 0.134(5) -0.001(3) -0.032(3) -0.0036(17)
O5 0.047(3) 0.027(2) 0.026(3) 0.000 0.000 0.000
N6 0.051(4) 0.034(3) 0.033(3) 0.000 0.000 0.000
C7 0.056(4) 0.075(5) 0.052(4) 0.000 -0.010(4) 0.000
C8 0.081(5) 0.089(6) 0.051(5) 0.000 -0.022(4) 0.000
C9 0.087(9) 0.094(9) 0.037(5) 0.000 0.000 0.000

loop_
_atom_type_symbol
_atom_type_description
_atom_type_scat_dispersion_real
_atom_type_scat_dispersion_imag
_atom_type_scat_source
C C 0.0033 0.0016 'International Tables Vol C Tables 4.2.6.8 and 6.1.1.4'
H H 0.0000 0.0000 'International Tables Vol C Tables 4.2.6.8 and 6.1.1.4'
N N 0.0061 0.0033 'International Tables Vol C Tables 4.2.6.8 and 6.1.1.4'
O O 0.0106 0.0060 'International Tables Vol C Tables 4.2.6.8 and 6.1.1.4'
Co Co 0.3494 0.9721 'International Tables Vol C Tables 4.2.6.8 and 6.1.1.4'
Mn Mn 0.3368 0.7283 'International Tables Vol C Tables 4.2.6.8 and 6.1.1.4'

loop_
_geom_angle_atom_site_label_1
_geom_angle_atom_site_label_2
_geom_angle_atom_site_label_3
_geom_angle
_geom_angle_site_symmetry_1
_geom_angle_site_symmetry_3
O1 Co1 O1 180.0 . 9_666
O1 Co1 O1 94.22(14) . 11_655
O1 Co1 O1 85.78(14) 9_666 11_655
O1 Co1 O1 85.78(14) . 3_566
O1 Co1 O1 94.22(14) 9_666 3_566
O1 Co1 O1 180.0 11_655 3_566
O1 Co1 O5 91.46(10) 9_666 9_666
O1 Co1 O5 88.54(10) . 9_666
O1 Co1 O5 88.54(10) 11_655 9_666
O1 Co1 O5 91.46(10) 3_566 9_666
O1 Co1 O5 88.54(10) 9_666 .
O1 Co1 O5 91.46(10) . .
O1 Co1 O5 88.54(10) 3_566 .
O1 Co1 O5 91.46(10) 11_655 .
O5 Co1 O5 180.0 9_666 .
C2 O1 Co1 133.4(3) . .
O1 C2 O1 126.6(4) 12_575 .
O1 C2 C3 116.7(2) 12_575 .
O1 C2 C3 116.7(2) . .
C4 C3 C2 121.1(2) . .
C4 C3 C2 121.1(2) 12_575 .
C4 C3 C4 117.7(5) . 12_575
C3 C4 C4 121.1(2) . 8_646
C3 C4 H4 119.4 . .
C4 C4 H4 119.4 8_646 .
Co1 O5 Co1 117.7(2) 2_665 .
Mn1 O5 Co1 117.7(2) 2_665 .
Mn1 O5 Co1 0.0 2_665 2_665
N6 O5 Co1 121.15(11) . 2_665
N6 O5 Co1 121.15(11) . .
N6 O5 Mn1 121.15(11) . 2_665
O5 N6 C7 119.9(4) . 2_665
O5 N6 C7 119.9(4) . .
C7 N6 C7 120.3(8) 2_665 .
N6 C7 H7 119.7 . .
N6 C7 C8 120.6(7) . .
C8 C7 H7 119.7 . .
C7 C8 H8 120.2 . .
C7 C8 C9 119.6(8) . .
C9 C8 H8 120.2 . .
C8 C9 C8 119.3(10) . 2_665
C8 C9 H9 120.3 . .
C8 C9 H9 120.3 2_665 .

loop_
_geom_bond_atom_site_label_1
_geom_bond_atom_site_label_2
_geom_bond_distance
_geom_bond_site_symmetry_2
Co1 O1 2.077(2) 9_666
Co1 O1 2.077(2) .
Co1 O1 2.077(2) 3_566
Co1 O1 2.077(2) 11_655
Co1 O5 2.102(2) 9_666
Co1 O5 2.102(2) .
O1 C2 1.246(3) .
C2 O1 1.246(3) 12_575
C2 C3 1.514(6) .
C3 C4 1.359(4) .
C3 C4 1.359(4) 12_575
C4 C4 1.384(7) 8_646
C4 H4 0.9300 .
O5 Co1 2.102(2) 2_665
O5 Mn1 2.102(2) 2_665
O5 N6 1.307(8) .
N6 C7 1.339(8) 2_665
N6 C7 1.339(7) .
C7 H7 0.9300 .
C7 C8 1.354(9) .
C8 H8 0.9300 .
C8 C9 1.365(10) .
C9 C8 1.365(10) 2_665
C9 H9 0.9300 .
